data_7153710
loop_
_publ_author_name
'Lee, Woohyung'
'Kwon, Sunmi'
'Kang, Philjae'
'Guzei, Ilia A.'
'Choi, Soo Hyuk'

_publ_section_title
;
 Helical folding of \a/\b-peptides containing \b-amino acids with an
 eight-membered ring constraint.
;
_journal_issue 17
_journal_name_full 'Organic &amp; biomolecular chemistry'
_journal_page_first 2641
_journal_page_last 2644
_journal_paper_doi 10.1039/c4ob00266k
_journal_volume 12
_journal_year 2014
_chemical_formula_moiety 'C H Cl3, C35 H53 N5 O8'
_chemical_formula_sum 'C36 H54 Cl3 N5 O8'
_chemical_formula_weight 791.19
_chemical_name_systematic
;
 ?
;
_space_group_crystal_system monoclinic
_space_group_IT_number 14
_space_group_name_Hall '-P 2ybc'
_space_group_name_H-M_alt 'P 1 21/c 1'
_symmetry_space_group_name_Hall '-P 2ybc'
_symmetry_space_group_name_H-M 'P 1 21/c 1'
_atom_sites_solution_hydrogens mixed
_atom_sites_solution_primary direct
_audit_creation_date 2013-01-07
_audit_creation_method
;
  Olex2 1.2-dev
  (compiled Jan  7 2013 12:20:32, GUI svn.r4391)
;
_cell_angle_alpha 90
_cell_angle_beta 115.635(7)
_cell_angle_gamma 90
_cell_formula_units_Z 8
_cell_length_a 27.660(2)
_cell_length_b 10.3977(11)
_cell_length_c 31.516(2)
_cell_measurement_reflns_used 9234
_cell_measurement_temperature 100
_cell_measurement_theta_max 72.608
_cell_measurement_theta_min 2.837
_cell_volume 8171.8(13)
_computing_cell_refinement 'SAINT+ Ver. 7.68A (Bruker-AXS, 2009)'
_computing_data_collection 'APEX2 Ver. 2012.14-3 (Bruker-AXS, 2012)'
_computing_data_reduction 'SAINT+ Ver. 7.68A'
_computing_molecular_graphics
;
O. V. Dolomanov, L. J. Bourhis, R. J. Gildea, J. A. K. Howard and H. Puschmann,
OLEX2: a complete structure solution, refinement and analysis program.
J. Appl. Cryst. (2009). 42, 339-341.
;
_computing_publication_material
;
O. V. Dolomanov, L. J. Bourhis, R. J. Gildea, J. A. K. Howard and H. Puschmann,
OLEX2: a complete structure solution, refinement and analysis program.
J. Appl. Cryst. (2009). 42, 339-341.
;
_computing_structure_refinement SHELXTL
_computing_structure_solution 'SHELXTL (Sheldrick, 2008-2012)'
_diffrn_ambient_temperature 100.0
_diffrn_detector_area_resol_mean 7.9
_diffrn_detector_type 'CCD area detector'
_diffrn_measured_fraction_theta_full 1.000
_diffrn_measured_fraction_theta_max 0.989
_diffrn_measurement_device 'three-circle diffractometer'
_diffrn_measurement_device_type 'Bruker SMART APEX2 area detector'
_diffrn_measurement_method '0.60\% \w and 0.6\% \f scans'
_diffrn_radiation_collimation '0.5 mm double-pinhole'
_diffrn_radiation_monochromator 'equatorially mounted graphite'
_diffrn_radiation_probe x-ray
_diffrn_radiation_type 'Cu K\a'
_diffrn_radiation_wavelength 1.54178
_diffrn_radiation_xray_symbol K-L~3~
_diffrn_reflns_av_R_equivalents 0.0463
_diffrn_reflns_av_unetI/netI 0.0204
_diffrn_reflns_Laue_measured_fraction_full 1.000
_diffrn_reflns_Laue_measured_fraction_max 0.989
_diffrn_reflns_limit_h_max 33
_diffrn_reflns_limit_h_min -34
_diffrn_reflns_limit_k_max 12
_diffrn_reflns_limit_k_min -12
_diffrn_reflns_limit_l_max 39
_diffrn_reflns_limit_l_min -38
_diffrn_reflns_number 163431
_diffrn_reflns_point_group_measured_fraction_full 1.000
_diffrn_reflns_point_group_measured_fraction_max 0.989
_diffrn_reflns_theta_full 67.000
_diffrn_reflns_theta_max 73.277
_diffrn_reflns_theta_min 1.771
_diffrn_source 'sealed X-ray tube'
_diffrn_source_type 'Siemens, K FFCU 2K 90'
_diffrn_standards_number 0
_exptl_absorpt_coefficient_mu 2.476
_exptl_absorpt_correction_T_max 0.4654
_exptl_absorpt_correction_T_min 0.3213
_exptl_absorpt_correction_type multi-scan
_exptl_absorpt_process_details
;
SADABS-2012/1 (Bruker,2012) was used for absorption correction.
wR2(int) was 0.0924 before and 0.0570 after correction.
The Ratio of minimum to maximum transmission is 0.6904.
The \l/2 correction factor is 0.0015.
;
_exptl_crystal_colour colourless
_exptl_crystal_colour_primary colourless
_exptl_crystal_density_diffrn 1.286
_exptl_crystal_density_method 'not measured'
_exptl_crystal_description plate
_exptl_crystal_F_000 3360
_exptl_crystal_size_max 0.556
_exptl_crystal_size_mid 0.284
_exptl_crystal_size_min 0.166
_refine_diff_density_max 1.453
_refine_diff_density_min -1.321
_refine_diff_density_rms 0.063
_refine_ls_extinction_method none
_refine_ls_goodness_of_fit_ref 1.020
_refine_ls_hydrogen_treatment mixed
_refine_ls_matrix_type full
_refine_ls_number_parameters 992
_refine_ls_number_reflns 16214
_refine_ls_number_restraints 45
_refine_ls_restrained_S_all 1.019
_refine_ls_R_factor_all 0.0651
_refine_ls_R_factor_gt 0.0571
_refine_ls_shift/su_max 0.000
_refine_ls_shift/su_mean 0.000
_refine_ls_structure_factor_coef Fsqd
_refine_ls_weighting_details
;
 w=1/[\s^2^(Fo^2^)+(0.0660P)^2^+13.1250P]
 where P=(Fo^2^+2Fc^2^)/3
;
_refine_ls_weighting_scheme calc
_refine_ls_wR_factor_gt 0.1425
_refine_ls_wR_factor_ref 0.1492
_reflns_Friedel_coverage 0.000
_reflns_number_gt 14121
_reflns_number_total 16214
_reflns_threshold_expression 'I > 2\s(I)'
_cod_data_source_file c4ob00266k2.cif
_cod_data_source_block choi02
_cod_original_cell_volume 8171.6(13)
_cod_database_code 7153710
_olex2_refinement_description
;
1. Fixed Uiso
 At 1.2 times of:
  {H29C,H29D} of C29, H26 of C26, H24 of C24, H31 of C31, H32 of C32, H33 of
  C33, H34 of C34, H35 of C35, H1A of N1A, H2A of N2A, H3A of N3A, H4A of N4A,
  H5A of N5A, H6A of C6A, H9A of C9A, {H10A,H10B} of C10A, H5 of N5, H4 of N4,
  H3 of N3, H2 of N2, H1 of N1, H2SA of C2SA, H2S of C2S, H1S of C1S, {H11A,
  H11B} of C11A, {H12A,H12B} of C12A, {H13A,H13B} of C13A, H14A of C14A, H16A
  of C16A, H19A of C19A, {H20A,H20B} of C20A, {H21A,H21B} of C21A, {H22A,H22B}
  of C22A, {H23A,H23B} of C23A, H24A of C24A, H26A of C26A, {H29A,H29B} of C29A,
   H31A of C31A, H32A of C32A, H33A of C33A, H34A of C34A, H6 of C6, H9 of C9,
  {H10C,H10D} of C10, {H11C,H11D} of C11, {H12C,H12D} of C12, {H13C,H13D} of
  C13, H14 of C14, H16 of C16, H19 of C19, {H20C,H20D} of C20, {H21C,H21D} of
  C21, {H22C,H22D} of C22, {H23C,H23D} of C23, H35A of C35A
 At 1.5 times of:
  {H27D,H27E,H27F} of C27, {H1AA,H1AB,H1AC} of C1A, {H2AA,H2AB,H2AC} of C2A,
  {H3AA,H3AB,H3AC} of C3A, {H7AA,H7AB,H7AC} of C7A, {H2B,H2C,H2D} of C2, {H1B,
  H1C,H1D} of C1, {H17A,H17B,H17C} of C17A, {H27A,H27B,H27C} of C27A, {H3B,H3C,
  H3D} of C3, {H7A,H7B,H7C} of C7, {H17D,H17E,H17F} of C17
2. Restrained distances
 N1-H1 ~ N2-H2 ~ N3-H3 ~ N4-H4 ~ N5-H5 ~ N1A-H1A ~ N2A-H2A ~ N3A-H3A ~ N4A-H4A
 ~ N5A-H5A
 with sigma of 0.02
3. Uiso/Uaniso restraints and constraints
Uanis(C2SA) = Uanis(Cl4A) = Uanis(Cl5A) = Uanis(Cl6A)
4. Others
 Sof(Cl4)=Sof(Cl5)=Sof(Cl6)=Sof(C2S)=Sof(H2S)=1-Sof(Cl5)=1-Sof(Cl5)=1-Sof(Cl5)=
 1-Sof(Cl5)=1-Sof(Cl5)
5.a Free rotating group:
 Cl4A(Cl5A,Cl6A,C2SA,H2SA)
5.b Ternary CH refined with riding coordinates:
 C1S(H1S), C2S(H2S), C6(H6), C9(H9), C14(H14), C16(H16), C19(H19), C24(H24),
 C26(H26), C6A(H6A), C9A(H9A), C14A(H14A), C16A(H16A), C19A(H19A), C24A(H24A),
 C26A(H26A)
5.c Secondary CH2 refined with riding coordinates:
 C10(H10C,H10D), C11(H11C,H11D), C12(H12C,H12D), C13(H13C,H13D), C20(H20C,
 H20D), C21(H21C,H21D), C22(H22C,H22D), C23(H23C,H23D), C29(H29C,H29D),
 C10A(H10A,H10B), C11A(H11A,H11B), C12A(H12A,H12B), C13A(H13A,H13B), C20A(H20A,
 H20B), C21A(H21A,H21B), C22A(H22A,H22B), C23A(H23A,H23B), C29A(H29A,H29B)
5.d Aromatic/amide H refined with riding coordinates:
 C31(H31), C32(H32), C33(H33), C34(H34), C35(H35), C31A(H31A), C32A(H32A),
 C33A(H33A), C34A(H34A), C35A(H35A)
5.e Idealised Me refined as rotating group:
 C1(H1B,H1C,H1D), C2(H2B,H2C,H2D), C3(H3B,H3C,H3D), C7(H7A,H7B,H7C), C17(H17D,
 H17E,H17F), C27(H27D,H27E,H27F), C1A(H1AA,H1AB,H1AC), C2A(H2AA,H2AB,H2AC),
 C3A(H3AA,H3AB,H3AC), C7A(H7AA,H7AB,H7AC), C17A(H17A,H17B,H17C), C27A(H27A,H27B,
 H27C)
;
_shelx_estimated_absorpt_t_max 0.684
_shelx_estimated_absorpt_t_min 0.340
_shelx_space_group_comment
;
The symmetry employed for this shelxl refinement is uniquely defined
by the following loop, which should always be used as a source of
symmetry information in preference to the above space-group names.
They are only intended as comments.
;
_shelxl_version_number 2012-9

loop_
_space_group_symop_operation_xyz
'x, y, z'
'-x, y+1/2, -z+1/2'
'-x, -y, -z'
'x, -y-1/2, z-1/2'

loop_
_atom_site_label
_atom_site_type_symbol
_atom_site_fract_x
_atom_site_fract_y
_atom_site_fract_z
_atom_site_U_iso_or_equiv
_atom_site_adp_type
_atom_site_occupancy
_atom_site_site_symmetry_order
_atom_site_calc_flag
_atom_site_refinement_flags_posn
_atom_site_refinement_flags_adp
_atom_site_refinement_flags_occupancy
_atom_site_disorder_assembly
_atom_site_disorder_group
Cl1 Cl 0.28870(3) 0.17072(7) 0.44099(3) 0.04184(17) Uani 1 1 d . . . . .
Cl2 Cl 0.37580(3) 0.35209(8) 0.47734(3) 0.04883(19) Uani 1 1 d . . . . .
Cl3 Cl 0.39076(3) 0.10483(7) 0.44216(2) 0.03965(16) Uani 1 1 d . . . . .
C1S C 0.34553(10) 0.2304(3) 0.43590(9) 0.0302(5) Uani 1 1 d . . . . .
H1S H 0.3336 0.2683 0.4038 0.036 Uiso 1 1 calc R U . . .
Cl4 Cl 0.20726(7) 0.0439(2) 0.57863(6) 0.0948(8) Uani 0.676(2) 1 d . . P A 1
Cl5 Cl 0.10563(4) 0.13840(10) 0.50839(3) 0.0342(3) Uani 0.676(2) 1 d . . P A 1
Cl6 Cl 0.17590(13) 0.30025(17) 0.58324(6) 0.1003(10) Uani 0.676(2) 1 d . . P A 1
C2S C 0.15401(16) 0.1473(4) 0.56729(13) 0.0346(9) Uani 0.676(2) 1 d . . P A 1
H2S H 0.1362 0.1193 0.5874 0.042 Uiso 0.676(2) 1 calc R U P A 1
Cl4A Cl 0.22487(13) 0.1031(3) 0.52301(10) 0.0808(8) Uani 0.324(2) 1 d G . P A 2
Cl5A Cl 0.18194(17) -0.0070(3) 0.58527(12) 0.0808(8) Uani 0.324(2) 1 d G . P A 2
Cl6A Cl 0.1837(2) 0.2726(3) 0.57415(17) 0.0808(8) Uani 0.324(2) 1 d G . P A 2
C2SA C 0.17716(11) 0.1209(3) 0.54628(9) 0.0808(8) Uani 0.324(2) 1 d G . P A 2
H2SA H 0.1373 0.1167 0.5169 0.097 Uiso 0.324(2) 1 d G U P A 2
O1 O 0.27046(6) 0.55925(15) 0.69856(6) 0.0230(3) Uani 1 1 d . . . . .
O2 O 0.31907(7) 0.41088(16) 0.68004(6) 0.0271(4) Uani 1 1 d . . . . .
O3 O 0.32943(6) 0.23213(16) 0.78207(5) 0.0236(3) Uani 1 1 d . . . . .
O4 O 0.45989(6) 0.08504(16) 0.69164(6) 0.0248(3) Uani 1 1 d . . . . .
O5 O 0.33461(6) 0.03738(15) 0.63461(5) 0.0226(3) Uani 1 1 d . . . . .
O6 O 0.44933(8) -0.16638(18) 0.55212(7) 0.0372(4) Uani 1 1 d . . . . .
O7 O 0.46303(7) 0.14589(17) 0.57168(6) 0.0299(4) Uani 1 1 d . . . . .
O8 O 0.54529(7) 0.12545(16) 0.57432(6) 0.0288(4) Uani 1 1 d . . . . .
N1 N 0.25250(7) 0.35143(18) 0.69959(7) 0.0207(4) Uani 1 1 d D . . . .
H1 H 0.2306(9) 0.374(3) 0.7095(9) 0.025 Uiso 1 1 d D U . . .
N2 N 0.35333(7) 0.11633(18) 0.73308(6) 0.0187(4) Uani 1 1 d D . . . .
H2 H 0.3456(10) 0.099(3) 0.7053(6) 0.022 Uiso 1 1 d D U . . .
N3 N 0.39994(7) 0.24646(17) 0.67254(7) 0.0203(4) Uani 1 1 d D . . . .
H3 H 0.3823(10) 0.294(2) 0.6813(9) 0.024 Uiso 1 1 d D U . . .
N4 N 0.35813(9) 0.03046(19) 0.57433(7) 0.0258(4) Uani 1 1 d D . . . .
H4 H 0.3771(10) 0.065(3) 0.5637(10) 0.031 Uiso 1 1 d D U . . .
N5 N 0.47829(9) -0.07790(19) 0.62420(8) 0.0268(4) Uani 1 1 d D . . . .
H5 H 0.4687(11) -0.048(3) 0.6435(9) 0.032 Uiso 1 1 d D U . . .
C1 C 0.27053(11) 0.7839(2) 0.70050(10) 0.0330(6) Uani 1 1 d . . . . .
H1B H 0.2314 0.7786 0.6879 0.049 Uiso 1 1 calc R U . . .
H1C H 0.2805 0.8643 0.6901 0.049 Uiso 1 1 calc R U . . .
H1D H 0.2864 0.7818 0.7350 0.049 Uiso 1 1 calc R U . . .
C2 C 0.35174(11) 0.6744(3) 0.70302(13) 0.0459(8) Uani 1 1 d . . . . .
H2B H 0.3670 0.6632 0.7372 0.069 Uiso 1 1 calc R U . . .
H2C H 0.3631 0.7575 0.6958 0.069 Uiso 1 1 calc R U . . .
H2D H 0.3643 0.6050 0.6892 0.069 Uiso 1 1 calc R U . . .
C3 C 0.26543(13) 0.6697(3) 0.62900(10) 0.0391(6) Uani 1 1 d . . . . .
H3B H 0.2775 0.5936 0.6179 0.059 Uiso 1 1 calc R U . . .
H3C H 0.2759 0.7474 0.6175 0.059 Uiso 1 1 calc R U . . .
H3D H 0.2263 0.6674 0.6171 0.059 Uiso 1 1 calc R U . . .
C5 C 0.28360(9) 0.4383(2) 0.69177(7) 0.0203(4) Uani 1 1 d . . . . .
C4 C 0.29115(9) 0.6707(2) 0.68270(9) 0.0254(5) Uani 1 1 d . . . . .
C6 C 0.26527(8) 0.2156(2) 0.70057(7) 0.0192(4) Uani 1 1 d . . . . .
H6 H 0.2681 0.1930 0.6709 0.023 Uiso 1 1 calc R U . . .
C7 C 0.22076(9) 0.1356(2) 0.70374(8) 0.0236(5) Uani 1 1 d . . . . .
H7A H 0.2184 0.1556 0.7332 0.035 Uiso 1 1 calc R U . . .
H7B H 0.2288 0.0440 0.7031 0.035 Uiso 1 1 calc R U . . .
H7C H 0.1865 0.1558 0.6770 0.035 Uiso 1 1 calc R U . . .
C8 C 0.31934(8) 0.1889(2) 0.74263(7) 0.0176(4) Uani 1 1 d . . . . .
C9 C 0.40917(8) 0.0977(2) 0.76684(8) 0.0195(4) Uani 1 1 d . . . . .
H9 H 0.4123 0.1242 0.7984 0.023 Uiso 1 1 calc R U . . .
C10 C 0.42561(9) -0.0434(2) 0.77038(8) 0.0225(4) Uani 1 1 d . . . . .
H10C H 0.4227 -0.0733 0.7396 0.027 Uiso 1 1 calc R U . . .
H10D H 0.4011 -0.0961 0.7787 0.027 Uiso 1 1 calc R U . . .
C11 C 0.48339(9) -0.0606(2) 0.80793(9) 0.0269(5) Uani 1 1 d . . . . .
H11C H 0.4858 -0.0352 0.8391 0.032 Uiso 1 1 calc R U . . .
H11D H 0.4937 -0.1523 0.8096 0.032 Uiso 1 1 calc R U . . .
C12 C 0.52190(9) 0.0213(2) 0.79638(9) 0.0280(5) Uani 1 1 d . . . . .
H12C H 0.5225 -0.0109 0.7671 0.034 Uiso 1 1 calc R U . . .
H12D H 0.5585 0.0131 0.8221 0.034 Uiso 1 1 calc R U . . .
C13 C 0.50532(9) 0.1633(2) 0.79015(9) 0.0265(5) Uani 1 1 d . . . . .
H13C H 0.5290 0.2110 0.7794 0.032 Uiso 1 1 calc R U . . .
H13D H 0.5110 0.1988 0.8211 0.032 Uiso 1 1 calc R U . . .
C14 C 0.44664(8) 0.1866(2) 0.75495(8) 0.0208(4) Uani 1 1 d . . . . .
H14 H 0.4375 0.2776 0.7588 0.025 Uiso 1 1 calc R U . . .
C15 C 0.43681(8) 0.1685(2) 0.70404(8) 0.0201(4) Uani 1 1 d . . . . .
C16 C 0.38124(9) 0.2214(2) 0.62266(8) 0.0225(5) Uani 1 1 d . . . . .
H16 H 0.4126 0.2237 0.6148 0.027 Uiso 1 1 calc R U . . .
C18 C 0.35618(8) 0.0866(2) 0.61182(7) 0.0187(4) Uani 1 1 d . . . . .
C17 C 0.34045(12) 0.3217(2) 0.59302(9) 0.0351(6) Uani 1 1 d . . . . .
H17D H 0.3085 0.3163 0.5989 0.053 Uiso 1 1 calc R U . . .
H17E H 0.3304 0.3057 0.5596 0.053 Uiso 1 1 calc R U . . .
H17F H 0.3562 0.4077 0.6015 0.053 Uiso 1 1 calc R U . . .
C19 C 0.34401(10) -0.1047(2) 0.56294(8) 0.0262(5) Uani 1 1 d . . . . .
H19 H 0.3149 -0.1256 0.5726 0.031 Uiso 1 1 calc R U . . .
C20 C 0.32186(13) -0.1284(3) 0.51009(9) 0.0370(6) Uani 1 1 d . . . . .
H20C H 0.3491 -0.1041 0.4990 0.044 Uiso 1 1 calc R U . . .
H20D H 0.2896 -0.0746 0.4932 0.044 Uiso 1 1 calc R U . . .
C21 C 0.30723(14) -0.2710(3) 0.49946(10) 0.0455(7) Uani 1 1 d . . . . .
H21C H 0.2782 -0.2931 0.5086 0.055 Uiso 1 1 calc R U . . .
H21D H 0.2937 -0.2861 0.4652 0.055 Uiso 1 1 calc R U . . .
C22 C 0.35538(14) -0.3574(3) 0.52590(11) 0.0430(7) Uani 1 1 d . . . . .
H22C H 0.3441 -0.4485 0.5197 0.052 Uiso 1 1 calc R U . . .
H22D H 0.3828 -0.3421 0.5141 0.052 Uiso 1 1 calc R U . . .
C23 C 0.37999(12) -0.3328(2) 0.57864(10) 0.0344(6) Uani 1 1 d . . . . .
H23C H 0.4135 -0.3832 0.5938 0.041 Uiso 1 1 calc R U . . .
H23D H 0.3550 -0.3643 0.5912 0.041 Uiso 1 1 calc R U . . .
C24 C 0.39274(10) -0.1904(2) 0.59237(8) 0.0257(5) Uani 1 1 d . . . . .
H24 H 0.4000 -0.1813 0.6262 0.031 Uiso 1 1 calc R U . . .
C25 C 0.44227(11) -0.1447(2) 0.58733(9) 0.0281(5) Uani 1 1 d . . . . .
C26 C 0.52397(10) -0.0192(2) 0.62052(9) 0.0290(5) Uani 1 1 d . . . . .
H26 H 0.5412 -0.0852 0.6084 0.035 Uiso 1 1 calc R U . . .
C27 C 0.56529(11) 0.0257(3) 0.66876(10) 0.0384(6) Uani 1 1 d . . . . .
H27D H 0.5482 0.0848 0.6824 0.058 Uiso 1 1 calc R U . . .
H27E H 0.5947 0.0701 0.6653 0.058 Uiso 1 1 calc R U . . .
H27F H 0.5795 -0.0488 0.6895 0.058 Uiso 1 1 calc R U . . .
C28 C 0.50588(10) 0.0928(2) 0.58601(8) 0.0251(5) Uani 1 1 d . . . . .
C29 C 0.53522(11) 0.2361(3) 0.54298(9) 0.0317(6) Uani 1 1 d . . . . .
H29C H 0.4966 0.2393 0.5210 0.038 Uiso 1 1 calc R U . . .
H29D H 0.5557 0.2258 0.5241 0.038 Uiso 1 1 calc R U . . .
C30 C 0.55121(10) 0.3600(2) 0.57017(8) 0.0257(5) Uani 1 1 d . . . . .
C31 C 0.51630(10) 0.4644(3) 0.55692(8) 0.0300(5) Uani 1 1 d . . . . .
H31 H 0.4812 0.4544 0.5323 0.036 Uiso 1 1 calc R U . . .
C32 C 0.53178(11) 0.5824(3) 0.57901(9) 0.0332(6) Uani 1 1 d . . . . .
H32 H 0.5078 0.6533 0.5689 0.040 Uiso 1 1 calc R U . . .
C33 C 0.58222(11) 0.5969(3) 0.61575(9) 0.0315(5) Uani 1 1 d . . . . .
H33 H 0.5931 0.6779 0.6308 0.038 Uiso 1 1 calc R U . . .
C34 C 0.61670(11) 0.4933(3) 0.63044(9) 0.0348(6) Uani 1 1 d . . . . .
H34 H 0.6509 0.5024 0.6564 0.042 Uiso 1 1 calc R U . . .
C35 C 0.60177(10) 0.3758(3) 0.60747(9) 0.0325(5) Uani 1 1 d . . . . .
H35 H 0.6262 0.3057 0.6173 0.039 Uiso 1 1 calc R U . . .
O1A O 0.23922(7) 0.40323(15) 0.32688(6) 0.0263(4) Uani 1 1 d . . . . .
O2A O 0.17998(6) 0.25550(15) 0.32959(6) 0.0226(3) Uani 1 1 d . . . . .
O3A O 0.17659(6) 0.09418(16) 0.23477(5) 0.0235(3) Uani 1 1 d . . . . .
O4A O 0.03265(6) -0.06116(16) 0.30527(6) 0.0251(3) Uani 1 1 d . . . . .
O5A O 0.15685(6) -0.11467(16) 0.37262(6) 0.0255(3) Uani 1 1 d . . . . .
O6A O 0.02875(7) -0.26672(16) 0.44751(6) 0.0285(4) Uani 1 1 d . . . . .
O7A O 0.02200(7) 0.03195(17) 0.42444(6) 0.0310(4) Uani 1 1 d . . . . .
O8A O -0.05961(7) 0.01433(16) 0.42299(6) 0.0280(4) Uani 1 1 d . . . . .
N1A N 0.25399(7) 0.19492(18) 0.32077(6) 0.0194(4) Uani 1 1 d D . . . .
H1A H 0.2761(9) 0.216(3) 0.3114(9) 0.023 Uiso 1 1 d D U . . .
N2A N 0.14968(7) -0.03943(17) 0.27693(6) 0.0186(4) Uani 1 1 d D . . . .
H2A H 0.1558(11) -0.060(3) 0.3041(6) 0.022 Uiso 1 1 d D U . . .
N3A N 0.09486(8) 0.09625(18) 0.32998(7) 0.0215(4) Uani 1 1 d D . . . .
H3A H 0.1154(10) 0.143(2) 0.3238(10) 0.026 Uiso 1 1 d D U . . .
N4A N 0.12947(8) -0.11057(18) 0.43088(7) 0.0219(4) Uani 1 1 d D . . . .
H4A H 0.1099(10) -0.073(3) 0.4401(9) 0.026 Uiso 1 1 d D U . . .
N5A N 0.00435(8) -0.19791(18) 0.37351(7) 0.0211(4) Uani 1 1 d D . . . .
H5A H 0.0138(11) -0.179(3) 0.3532(8) 0.025 Uiso 1 1 d D U . . .
C1A C 0.24323(14) 0.6280(3) 0.33343(15) 0.0536(9) Uani 1 1 d . . . . .
H1AA H 0.2809 0.6190 0.3561 0.080 Uiso 1 1 calc R U . . .
H1AB H 0.2283 0.7064 0.3404 0.080 Uiso 1 1 calc R U . . .
H1AC H 0.2408 0.6332 0.3015 0.080 Uiso 1 1 calc R U . . .
C2A C 0.15431(13) 0.5225(3) 0.30112(15) 0.0604(10) Uani 1 1 d . . . . .
H2AA H 0.1527 0.5256 0.2695 0.091 Uiso 1 1 calc R U . . .
H2AB H 0.1383 0.6008 0.3068 0.091 Uiso 1 1 calc R U . . .
H2AC H 0.1345 0.4472 0.3038 0.091 Uiso 1 1 calc R U . . .
C3A C 0.21725(16) 0.5000(3) 0.38669(12) 0.0505(8) Uani 1 1 d . . . . .
H3AA H 0.1966 0.4254 0.3885 0.076 Uiso 1 1 calc R U . . .
H3AB H 0.2035 0.5779 0.3952 0.076 Uiso 1 1 calc R U . . .
H3AC H 0.2551 0.4883 0.4085 0.076 Uiso 1 1 calc R U . . .
C5A C 0.22096(8) 0.2831(2) 0.32570(7) 0.0191(4) Uani 1 1 d . . . . .
C4A C 0.21190(10) 0.5129(2) 0.33697(9) 0.0281(5) Uani 1 1 d . . . . .
C6A C 0.23774(8) 0.0599(2) 0.31628(8) 0.0188(4) Uani 1 1 d . . . . .
H6A H 0.2323 0.0350 0.3445 0.023 Uiso 1 1 calc R U . . .
C7A C 0.28240(9) -0.0234(2) 0.31449(8) 0.0233(5) Uani 1 1 d . . . . .
H7AA H 0.2897 0.0040 0.2881 0.035 Uiso 1 1 calc R U . . .
H7AB H 0.2711 -0.1137 0.3102 0.035 Uiso 1 1 calc R U . . .
H7AC H 0.3150 -0.0139 0.3440 0.035 Uiso 1 1 calc R U . . .
C8A C 0.18489(8) 0.0404(2) 0.27214(8) 0.0184(4) Uani 1 1 d . . . . .
C9A C 0.09534(8) -0.0533(2) 0.23929(8) 0.0198(4) Uani 1 1 d . . . . .
H9A H 0.0966 -0.0265 0.2093 0.024 Uiso 1 1 calc R U . . .
C10A C 0.07639(9) -0.1927(2) 0.23307(8) 0.0224(4) Uani 1 1 d . . . . .
H10A H 0.0748 -0.2233 0.2622 0.027 Uiso 1 1 calc R U . . .
H10B H 0.1021 -0.2476 0.2272 0.027 Uiso 1 1 calc R U . . .
C11A C 0.02074(9) -0.2030(2) 0.19158(9) 0.0270(5) Uani 1 1 d . . . . .
H11A H 0.0229 -0.1766 0.1623 0.032 Uiso 1 1 calc R U . . .
H11B H 0.0085 -0.2936 0.1879 0.032 Uiso 1 1 calc R U . . .
C12A C -0.01966(9) -0.1183(2) 0.19934(9) 0.0268(5) Uani 1 1 d . . . . .
H12A H -0.0246 -0.1506 0.2267 0.032 Uiso 1 1 calc R U . . .
H12B H -0.0547 -0.1229 0.1713 0.032 Uiso 1 1 calc R U . . .
C13A C -0.00082(9) 0.0220(2) 0.20801(9) 0.0259(5) Uani 1 1 d . . . . .
H13A H -0.0261 0.0719 0.2161 0.031 Uiso 1 1 calc R U . . .
H13B H -0.0021 0.0580 0.1785 0.031 Uiso 1 1 calc R U . . .
C14A C 0.05605(9) 0.0395(2) 0.24734(8) 0.0211(4) Uani 1 1 d . . . . .
H14A H 0.0677 0.1295 0.2454 0.025 Uiso 1 1 calc R U . . .
C15A C 0.05945(8) 0.0202(2) 0.29627(8) 0.0205(4) Uani 1 1 d . . . . .
C16A C 0.10765(9) 0.0729(2) 0.37898(8) 0.0233(5) Uani 1 1 d . . . . .
H16A H 0.0735 0.0731 0.3826 0.028 Uiso 1 1 calc R U . . .
C18A C 0.13380(8) -0.0604(2) 0.39338(8) 0.0197(4) Uani 1 1 d . . . . .
C17A C 0.14381(13) 0.1783(3) 0.41000(9) 0.0365(6) Uani 1 1 d . . . . .
H17A H 0.1768 0.1823 0.4056 0.055 Uiso 1 1 calc R U . . .
H17B H 0.1528 0.1594 0.4430 0.055 Uiso 1 1 calc R U . . .
H17C H 0.1251 0.2611 0.4013 0.055 Uiso 1 1 calc R U . . .
C19A C 0.13819(9) -0.2474(2) 0.44247(8) 0.0223(4) Uani 1 1 d . . . . .
H19A H 0.1679 -0.2772 0.4348 0.027 Uiso 1 1 calc R U . . .
C20A C 0.15562(10) -0.2707(2) 0.49488(8) 0.0288(5) Uani 1 1 d . . . . .
H20A H 0.1282 -0.2359 0.5041 0.035 Uiso 1 1 calc R U . . .
H20B H 0.1898 -0.2252 0.5134 0.035 Uiso 1 1 calc R U . . .
C21A C 0.16294(12) -0.4148(3) 0.50577(9) 0.0374(6) Uani 1 1 d . . . . .
H21A H 0.1921 -0.4480 0.4986 0.045 Uiso 1 1 calc R U . . .
H21B H 0.1735 -0.4285 0.5397 0.045 Uiso 1 1 calc R U . . .
C22A C 0.11148(11) -0.4891(2) 0.47708(9) 0.0341(6) Uani 1 1 d . . . . .
H22A H 0.0832 -0.4616 0.4864 0.041 Uiso 1 1 calc R U . . .
H22B H 0.1179 -0.5822 0.4839 0.041 Uiso 1 1 calc R U . . .
C23A C 0.09243(10) -0.4662(2) 0.42428(8) 0.0270(5) Uani 1 1 d . . . . .
H23A H 0.0572 -0.5086 0.4070 0.032 Uiso 1 1 calc R U . . .
H23B H 0.1181 -0.5069 0.4142 0.032 Uiso 1 1 calc R U . . .
C24A C 0.08701(9) -0.3229(2) 0.41079(8) 0.0212(4) Uani 1 1 d . . . . .
H24A H 0.0826 -0.3167 0.3776 0.025 Uiso 1 1 calc R U . . .
C25A C 0.03791(9) -0.2613(2) 0.41271(8) 0.0220(4) Uani 1 1 d . . . . .
C26A C -0.04053(9) -0.1281(2) 0.37428(8) 0.0241(5) Uani 1 1 d . . . . .
H26A H -0.0623 -0.1889 0.3836 0.029 Uiso 1 1 calc R U . . .
C27A C -0.07618(9) -0.0748(3) 0.32544(9) 0.0312(5) Uani 1 1 d . . . . .
H27A H -0.0546 -0.0213 0.3145 0.047 Uiso 1 1 calc R U . . .
H27B H -0.1049 -0.0227 0.3270 0.047 Uiso 1 1 calc R U . . .
H27C H -0.0919 -0.1462 0.3034 0.047 Uiso 1 1 calc R U . . .
C28A C -0.02103(9) -0.0192(2) 0.41013(8) 0.0236(5) Uani 1 1 d . . . . .
C29A C -0.04828(11) 0.1237(2) 0.45477(9) 0.0299(5) Uani 1 1 d . . . . .
H29A H -0.0095 0.1256 0.4761 0.036 Uiso 1 1 calc R U . . .
H29B H -0.0681 0.1135 0.4743 0.036 Uiso 1 1 calc R U . . .
C30A C -0.06419(10) 0.2491(2) 0.42820(8) 0.0257(5) Uani 1 1 d . . . . .
C31A C -0.03385(11) 0.3582(3) 0.44629(9) 0.0337(6) Uani 1 1 d . . . . .
H31A H -0.0018 0.3528 0.4747 0.040 Uiso 1 1 calc R U . . .
C32A C -0.04950(12) 0.4758(3) 0.42361(10) 0.0396(6) Uani 1 1 d . . . . .
H32A H -0.0284 0.5503 0.4366 0.047 Uiso 1 1 calc R U . . .
C33A C -0.09582(11) 0.4844(3) 0.38204(10) 0.0348(6) Uani 1 1 d . . . . .
H33A H -0.1067 0.5650 0.3666 0.042 Uiso 1 1 calc R U . . .
C34A C -0.12621(11) 0.3757(3) 0.36307(10) 0.0352(6) Uani 1 1 d . . . . .
H34A H -0.1576 0.3809 0.3342 0.042 Uiso 1 1 calc R U . . .
C35A C -0.11064(10) 0.2587(3) 0.38638(9) 0.0317(5) Uani 1 1 d . . . . .
H35A H -0.1320 0.1844 0.3736 0.038 Uiso 1 1 calc R U . . .

loop_
_atom_site_aniso_label
_atom_site_aniso_U_11
_atom_site_aniso_U_22
_atom_site_aniso_U_33
_atom_site_aniso_U_23
_atom_site_aniso_U_13
_atom_site_aniso_U_12
Cl1 0.0338(3) 0.0511(4) 0.0460(4) 0.0103(3) 0.0223(3) 0.0032(3)
Cl2 0.0429(4) 0.0541(4) 0.0497(4) -0.0248(3) 0.0202(3) -0.0023(3)
Cl3 0.0386(3) 0.0401(4) 0.0452(4) -0.0039(3) 0.0229(3) 0.0083(3)
C1S 0.0289(12) 0.0349(14) 0.0272(12) -0.0006(10) 0.0125(10) 0.0034(10)
Cl4 0.0664(10) 0.1185(16) 0.0622(9) -0.0314(10) -0.0072(8) 0.0619(11)
Cl5 0.0302(5) 0.0433(6) 0.0265(4) 0.0019(4) 0.0098(4) -0.0047(4)
Cl6 0.153(2) 0.0469(8) 0.0377(9) -0.0020(6) -0.0187(10) 0.0068(10)
C2S 0.0308(19) 0.044(2) 0.0251(18) 0.0005(16) 0.0088(15) -0.0006(17)
Cl4A 0.0813(15) 0.1015(18) 0.0488(10) -0.0007(10) 0.0180(10) 0.0023(13)
Cl5A 0.0813(15) 0.1015(18) 0.0488(10) -0.0007(10) 0.0180(10) 0.0023(13)
Cl6A 0.0813(15) 0.1015(18) 0.0488(10) -0.0007(10) 0.0180(10) 0.0023(13)
C2SA 0.0813(15) 0.1015(18) 0.0488(10) -0.0007(10) 0.0180(10) 0.0023(13)
O1 0.0278(8) 0.0184(8) 0.0297(8) 0.0025(6) 0.0188(7) 0.0043(6)
O2 0.0291(8) 0.0218(8) 0.0413(9) 0.0009(7) 0.0253(8) 0.0041(7)
O3 0.0231(8) 0.0271(8) 0.0232(8) -0.0026(7) 0.0124(6) 0.0063(6)
O4 0.0237(8) 0.0223(8) 0.0337(9) -0.0060(7) 0.0173(7) 0.0023(6)
O5 0.0228(8) 0.0241(8) 0.0250(8) -0.0040(6) 0.0141(6) -0.0047(6)
O6 0.0579(12) 0.0310(10) 0.0411(10) -0.0060(8) 0.0387(10) -0.0018(9)
O7 0.0349(9) 0.0272(9) 0.0362(9) 0.0044(7) 0.0235(8) 0.0023(7)
O8 0.0347(9) 0.0273(9) 0.0359(9) -0.0025(7) 0.0259(8) -0.0064(7)
N1 0.0195(9) 0.0205(9) 0.0279(9) 0.0021(8) 0.0155(8) 0.0052(7)
N2 0.0166(8) 0.0212(9) 0.0202(9) -0.0037(7) 0.0099(7) 0.0008(7)
N3 0.0227(9) 0.0161(9) 0.0285(10) -0.0046(7) 0.0172(8) -0.0003(7)
N4 0.0420(12) 0.0162(9) 0.0278(10) -0.0002(8) 0.0231(9) -0.0009(8)
N5 0.0373(11) 0.0198(9) 0.0374(11) -0.0002(8) 0.0295(10) 0.0019(8)
C1 0.0323(13) 0.0206(12) 0.0496(16) -0.0044(11) 0.0210(12) 0.0015(10)
C2 0.0246(13) 0.0330(15) 0.077(2) -0.0152(15) 0.0188(14) -0.0043(11)
C3 0.0539(17) 0.0328(14) 0.0381(14) 0.0075(12) 0.0269(13) 0.0023(12)
C5 0.0217(10) 0.0206(11) 0.0205(10) 0.0010(8) 0.0109(9) 0.0050(8)
C4 0.0250(11) 0.0175(11) 0.0379(13) -0.0035(10) 0.0174(10) -0.0030(9)
C6 0.0195(10) 0.0197(10) 0.0212(10) -0.0009(8) 0.0115(8) 0.0022(8)
C7 0.0209(11) 0.0231(11) 0.0296(11) -0.0015(9) 0.0134(9) -0.0003(9)
C8 0.0179(10) 0.0152(10) 0.0236(10) 0.0008(8) 0.0126(8) -0.0002(8)
C9 0.0162(10) 0.0210(11) 0.0221(10) -0.0036(8) 0.0090(8) 0.0021(8)
C10 0.0201(10) 0.0192(11) 0.0307(11) -0.0026(9) 0.0132(9) 0.0011(8)
C11 0.0235(11) 0.0243(12) 0.0329(12) -0.0005(10) 0.0122(10) 0.0066(9)
C12 0.0175(10) 0.0285(12) 0.0345(12) -0.0052(10) 0.0081(9) 0.0030(9)
C13 0.0174(11) 0.0258(12) 0.0334(12) -0.0086(10) 0.0080(9) -0.0021(9)
C14 0.0181(10) 0.0163(10) 0.0284(11) -0.0070(9) 0.0105(9) -0.0006(8)
C15 0.0177(10) 0.0164(10) 0.0306(11) -0.0063(9) 0.0146(9) -0.0051(8)
C16 0.0292(11) 0.0168(10) 0.0281(11) -0.0017(9) 0.0186(10) -0.0006(9)
C18 0.0186(10) 0.0171(10) 0.0209(10) 0.0005(8) 0.0092(8) 0.0034(8)
C17 0.0574(17) 0.0202(12) 0.0321(13) 0.0037(10) 0.0235(13) 0.0088(11)
C19 0.0393(13) 0.0171(11) 0.0275(12) -0.0026(9) 0.0195(10) -0.0033(10)
C20 0.0569(17) 0.0274(13) 0.0284(13) -0.0052(11) 0.0202(12) -0.0029(12)
C21 0.068(2) 0.0346(15) 0.0352(14) -0.0143(12) 0.0236(14) -0.0114(14)
C22 0.070(2) 0.0206(13) 0.0514(17) -0.0135(12) 0.0387(16) -0.0096(13)
C23 0.0534(16) 0.0159(11) 0.0463(15) -0.0023(11) 0.0332(14) -0.0026(11)
C24 0.0394(13) 0.0168(11) 0.0293(12) -0.0010(9) 0.0229(11) -0.0003(9)
C25 0.0430(14) 0.0157(11) 0.0377(13) 0.0028(10) 0.0288(12) 0.0042(10)
C26 0.0351(13) 0.0226(12) 0.0436(14) 0.0033(10) 0.0305(12) 0.0049(10)
C27 0.0271(13) 0.0486(17) 0.0431(15) 0.0121(13) 0.0186(12) 0.0046(12)
C28 0.0339(13) 0.0222(11) 0.0292(11) -0.0061(9) 0.0229(10) -0.0047(10)
C29 0.0429(14) 0.0336(14) 0.0264(12) -0.0028(10) 0.0221(11) -0.0128(11)
C30 0.0298(12) 0.0311(13) 0.0218(11) -0.0004(9) 0.0166(10) -0.0061(10)
C31 0.0276(12) 0.0404(14) 0.0225(11) 0.0031(10) 0.0113(10) -0.0035(10)
C32 0.0391(14) 0.0351(14) 0.0311(13) 0.0057(11) 0.0207(11) 0.0067(11)
C33 0.0448(15) 0.0281(13) 0.0286(12) -0.0041(10) 0.0224(11) -0.0053(11)
C34 0.0307(13) 0.0387(15) 0.0308(13) -0.0057(11) 0.0095(11) -0.0052(11)
C35 0.0303(13) 0.0305(13) 0.0354(13) -0.0030(11) 0.0128(11) -0.0008(10)
O1A 0.0278(8) 0.0182(8) 0.0422(9) -0.0066(7) 0.0238(8) -0.0068(6)
O2A 0.0219(8) 0.0202(8) 0.0310(8) -0.0012(6) 0.0165(7) -0.0033(6)
O3A 0.0227(8) 0.0276(8) 0.0235(8) 0.0013(7) 0.0130(6) -0.0062(6)
O4A 0.0242(8) 0.0228(8) 0.0338(9) 0.0046(7) 0.0176(7) -0.0026(6)
O5A 0.0253(8) 0.0264(8) 0.0309(8) 0.0013(7) 0.0179(7) 0.0058(7)
O6A 0.0380(9) 0.0280(9) 0.0269(8) 0.0024(7) 0.0210(7) 0.0010(7)
O7A 0.0331(9) 0.0273(9) 0.0429(10) -0.0093(8) 0.0263(8) -0.0065(7)
O8A 0.0301(9) 0.0275(9) 0.0357(9) 0.0011(7) 0.0230(7) 0.0062(7)
N1A 0.0196(9) 0.0197(9) 0.0240(9) -0.0024(7) 0.0141(7) -0.0050(7)
N2A 0.0189(9) 0.0177(9) 0.0221(9) 0.0015(7) 0.0115(7) -0.0016(7)
N3A 0.0234(9) 0.0175(9) 0.0307(10) 0.0024(8) 0.0183(8) -0.0001(7)
N4A 0.0284(10) 0.0163(9) 0.0252(9) -0.0023(7) 0.0157(8) 0.0019(7)
N5A 0.0238(9) 0.0207(9) 0.0234(9) 0.0007(8) 0.0147(8) 0.0015(7)
C1A 0.0575(19) 0.0212(13) 0.104(3) -0.0104(15) 0.056(2) -0.0099(13)
C2A 0.0342(16) 0.0332(16) 0.087(3) 0.0135(17) 0.0011(16) 0.0061(13)
C3A 0.080(2) 0.0303(15) 0.0527(18) -0.0102(13) 0.0393(18) 0.0061(15)
C5A 0.0203(10) 0.0200(10) 0.0183(10) -0.0020(8) 0.0095(8) -0.0041(8)
C4A 0.0263(12) 0.0174(11) 0.0449(14) -0.0015(10) 0.0196(11) 0.0008(9)
C6A 0.0205(10) 0.0175(10) 0.0230(10) -0.0008(8) 0.0138(9) -0.0022(8)
C7A 0.0208(10) 0.0217(11) 0.0293(11) -0.0009(9) 0.0128(9) -0.0002(9)
C8A 0.0197(10) 0.0160(10) 0.0246(10) -0.0024(8) 0.0145(9) 0.0001(8)
C9A 0.0172(10) 0.0194(10) 0.0252(10) 0.0019(9) 0.0115(9) -0.0020(8)
C10A 0.0204(10) 0.0169(10) 0.0323(12) 0.0010(9) 0.0135(9) -0.0006(8)
C11A 0.0246(11) 0.0235(12) 0.0338(12) -0.0012(10) 0.0133(10) -0.0065(9)
C12A 0.0174(10) 0.0285(12) 0.0317(12) 0.0048(10) 0.0081(9) -0.0029(9)
C13A 0.0193(11) 0.0247(12) 0.0323(12) 0.0072(10) 0.0100(9) 0.0030(9)
C14A 0.0198(10) 0.0167(10) 0.0288(11) 0.0037(9) 0.0125(9) -0.0002(8)
C15A 0.0181(10) 0.0161(10) 0.0324(12) 0.0046(9) 0.0156(9) 0.0048(8)
C16A 0.0276(11) 0.0179(11) 0.0324(12) 0.0013(9) 0.0205(10) 0.0011(9)
C18A 0.0168(10) 0.0195(11) 0.0244(10) -0.0029(9) 0.0105(8) -0.0020(8)
C17A 0.0637(18) 0.0232(12) 0.0326(13) -0.0050(11) 0.0304(13) -0.0094(12)
C19A 0.0258(11) 0.0178(11) 0.0239(11) -0.0014(9) 0.0112(9) 0.0019(9)
C20A 0.0352(13) 0.0235(12) 0.0226(11) -0.0010(9) 0.0078(10) -0.0003(10)
C21A 0.0466(16) 0.0263(13) 0.0261(12) 0.0052(10) 0.0032(11) 0.0038(11)
C22A 0.0471(15) 0.0201(12) 0.0279(12) 0.0057(10) 0.0094(11) -0.0001(11)
C23A 0.0340(13) 0.0175(11) 0.0274(12) 0.0003(9) 0.0111(10) 0.0024(9)
C24A 0.0274(11) 0.0165(10) 0.0205(10) -0.0003(8) 0.0109(9) 0.0021(9)
C25A 0.0287(11) 0.0160(10) 0.0239(11) -0.0014(8) 0.0138(9) -0.0038(9)
C26A 0.0224(11) 0.0218(11) 0.0343(12) 0.0011(9) 0.0181(10) -0.0004(9)
C27A 0.0199(11) 0.0372(14) 0.0361(13) 0.0016(11) 0.0118(10) 0.0026(10)
C28A 0.0279(12) 0.0198(11) 0.0314(12) 0.0056(9) 0.0205(10) 0.0045(9)
C29A 0.0369(13) 0.0302(13) 0.0300(12) 0.0014(10) 0.0215(11) 0.0092(11)
C30A 0.0274(12) 0.0285(12) 0.0300(12) 0.0009(10) 0.0206(10) 0.0041(10)
C31A 0.0351(13) 0.0390(15) 0.0279(12) -0.0013(11) 0.0144(11) -0.0042(11)
C32A 0.0520(17) 0.0323(14) 0.0380(14) -0.0059(12) 0.0228(13) -0.0129(12)
C33A 0.0449(15) 0.0273(13) 0.0410(14) 0.0053(11) 0.0269(13) -0.0006(11)
C34A 0.0284(13) 0.0369(14) 0.0396(14) 0.0077(12) 0.0141(11) 0.0003(11)
C35A 0.0274(12) 0.0288(13) 0.0394(14) 0.0035(11) 0.0150(11) -0.0026(10)

loop_
_atom_type_symbol
_atom_type_description
_atom_type_scat_dispersion_real
_atom_type_scat_dispersion_imag
_atom_type_scat_source
C C 0.0181 0.0091 'International Tables Vol C Tables 4.2.6.8 and 6.1.1.4'
H H 0.0000 0.0000 'International Tables Vol C Tables 4.2.6.8 and 6.1.1.4'
Cl Cl 0.3639 0.7018 'International Tables Vol C Tables 4.2.6.8 and 6.1.1.4'
N N 0.0311 0.0180 'International Tables Vol C Tables 4.2.6.8 and 6.1.1.4'
O O 0.0492 0.0322 'International Tables Vol C Tables 4.2.6.8 and 6.1.1.4'

loop_
_geom_angle_atom_site_label_1
_geom_angle_atom_site_label_2
_geom_angle_atom_site_label_3
_geom_angle
Cl1 C1S H1S 108.3
Cl2 C1S Cl1 110.17(14)
Cl2 C1S Cl3 111.44(14)
Cl2 C1S H1S 108.3
Cl3 C1S Cl1 110.33(15)
Cl3 C1S H1S 108.3
Cl4 C2S Cl5 112.1(2)
Cl4 C2S H2S 107.2
Cl5 C2S H2S 107.2
Cl6 C2S Cl4 111.0(3)
Cl6 C2S Cl5 111.9(2)
Cl6 C2S H2S 107.2
Cl4A C2SA Cl5A 111.2
Cl4A C2SA Cl6A 111.2
Cl4A C2SA H2SA 107.7
Cl5A C2SA Cl6A 111.2
Cl5A C2SA H2SA 107.6
Cl6A C2SA H2SA 107.7
C5 O1 C4 120.52(17)
C28 O8 C29 116.5(2)
C5 N1 H1 121(2)
C5 N1 C6 119.31(18)
C6 N1 H1 119(2)
C8 N2 H2 118.3(19)
C8 N2 C9 122.39(18)
C9 N2 H2 116.9(19)
C15 N3 H3 119.0(19)
C15 N3 C16 119.55(18)
C16 N3 H3 119.2(19)
C18 N4 H4 117(2)
C18 N4 C19 121.79(19)
C19 N4 H4 118(2)
C25 N5 H5 118(2)
C25 N5 C26 119.4(2)
C26 N5 H5 118(2)
H1B C1 H1C 109.5
H1B C1 H1D 109.5
H1C C1 H1D 109.5
C4 C1 H1B 109.5
C4 C1 H1C 109.5
C4 C1 H1D 109.5
H2B C2 H2C 109.5
H2B C2 H2D 109.5
H2C C2 H2D 109.5
C4 C2 H2B 109.5
C4 C2 H2C 109.5
C4 C2 H2D 109.5
H3B C3 H3C 109.5
H3B C3 H3D 109.5
H3C C3 H3D 109.5
C4 C3 H3B 109.5
C4 C3 H3C 109.5
C4 C3 H3D 109.5
O2 C5 O1 124.8(2)
O2 C5 N1 124.1(2)
N1 C5 O1 111.10(18)
O1 C4 C1 102.78(18)
O1 C4 C2 113.5(2)
O1 C4 C3 107.93(19)
C1 C4 C3 110.2(2)
C2 C4 C1 110.4(2)
C2 C4 C3 111.7(2)
N1 C6 H6 109.0
N1 C6 C7 109.64(17)
N1 C6 C8 109.34(18)
C7 C6 H6 109.0
C7 C6 C8 110.96(18)
C8 C6 H6 109.0
C6 C7 H7A 109.5
C6 C7 H7B 109.5
C6 C7 H7C 109.5
H7A C7 H7B 109.5
H7A C7 H7C 109.5
H7B C7 H7C 109.5
O3 C8 N2 123.9(2)
O3 C8 C6 121.01(18)
N2 C8 C6 115.14(18)
N2 C9 H9 107.3
N2 C9 C10 111.64(18)
N2 C9 C14 110.58(18)
C10 C9 H9 107.3
C10 C9 C14 112.44(17)
C14 C9 H9 107.3
C9 C10 H10C 109.6
C9 C10 H10D 109.6
C9 C10 C11 110.30(18)
H10C C10 H10D 108.1
C11 C10 H10C 109.6
C11 C10 H10D 109.6
C10 C11 H11C 109.5
C10 C11 H11D 109.5
H11C C11 H11D 108.1
C12 C11 C10 110.7(2)
C12 C11 H11C 109.5
C12 C11 H11D 109.5
C11 C12 H12C 109.3
C11 C12 H12D 109.3
C11 C12 C13 111.52(19)
H12C C12 H12D 108.0
C13 C12 H12C 109.3
C13 C12 H12D 109.3
C12 C13 H13C 108.7
C12 C13 H13D 108.7
C12 C13 C14 114.06(19)
H13C C13 H13D 107.6
C14 C13 H13C 108.7
C14 C13 H13D 108.7
C9 C14 H14 107.8
C13 C14 C9 109.80(19)
C13 C14 H14 107.8
C15 C14 C9 110.40(17)
C15 C14 C13 113.17(18)
C15 C14 H14 107.8
O4 C15 N3 121.4(2)
O4 C15 C14 122.7(2)
N3 C15 C14 115.95(18)
N3 C16 H16 108.9
N3 C16 C18 108.67(18)
N3 C16 C17 111.35(18)
C18 C16 H16 108.9
C17 C16 H16 108.9
C17 C16 C18 110.2(2)
O5 C18 N4 123.4(2)
O5 C18 C16 122.52(19)
N4 C18 C16 114.03(19)
C16 C17 H17D 109.5
C16 C17 H17E 109.5
C16 C17 H17F 109.5
H17D C17 H17E 109.5
H17D C17 H17F 109.5
H17E C17 H17F 109.5
N4 C19 H19 107.5
N4 C19 C20 111.2(2)
N4 C19 C24 109.6(2)
C20 C19 H19 107.5
C20 C19 C24 113.3(2)
C24 C19 H19 107.5
C19 C20 H20C 109.7
C19 C20 H20D 109.7
C19 C20 C21 109.7(2)
H20C C20 H20D 108.2
C21 C20 H20C 109.7
C21 C20 H20D 109.7
C20 C21 H21C 109.3
C20 C21 H21D 109.3
H21C C21 H21D 108.0
C22 C21 C20 111.4(3)
C22 C21 H21C 109.3
C22 C21 H21D 109.3
C21 C22 H22C 109.3
C21 C22 H22D 109.3
H22C C22 H22D 107.9
C23 C22 C21 111.8(2)
C23 C22 H22C 109.3
C23 C22 H22D 109.3
C22 C23 H23C 108.7
C22 C23 H23D 108.7
C22 C23 C24 114.1(2)
H23C C23 H23D 107.6
C24 C23 H23C 108.7
C24 C23 H23D 108.7
C19 C24 H24 107.8
C23 C24 C19 110.6(2)
C23 C24 H24 107.8
C25 C24 C19 110.36(19)
C25 C24 C23 112.2(2)
C25 C24 H24 107.8
O6 C25 N5 121.7(2)
O6 C25 C24 122.6(2)
N5 C25 C24 115.7(2)
N5 C26 H26 108.4
N5 C26 C27 110.6(2)
N5 C26 C28 110.5(2)
C27 C26 H26 108.4
C28 C26 H26 108.4
C28 C26 C27 110.5(2)
C26 C27 H27D 109.5
C26 C27 H27E 109.5
C26 C27 H27F 109.5
H27D C27 H27E 109.5
H27D C27 H27F 109.5
H27E C27 H27F 109.5
O7 C28 O8 124.6(2)
O7 C28 C26 125.8(2)
O8 C28 C26 109.6(2)
O8 C29 H29C 109.3
O8 C29 H29D 109.3
O8 C29 C30 111.48(19)
H29C C29 H29D 108.0
C30 C29 H29C 109.3
C30 C29 H29D 109.3
C31 C30 C29 120.2(2)
C31 C30 C35 118.3(2)
C35 C30 C29 121.4(2)
C30 C31 H31 119.4
C32 C31 C30 121.1(2)
C32 C31 H31 119.4
C31 C32 H32 120.1
C33 C32 C31 119.9(2)
C33 C32 H32 120.1
C32 C33 H33 120.1
C34 C33 C32 119.8(2)
C34 C33 H33 120.1
C33 C34 H34 119.8
C33 C34 C35 120.4(2)
C35 C34 H34 119.8
C30 C35 H35 119.8
C34 C35 C30 120.5(2)
C34 C35 H35 119.8
C5A O1A C4A 120.21(17)
C28A O8A C29A 116.61(19)
C5A N1A H1A 121(2)
C5A N1A C6A 117.90(17)
C6A N1A H1A 118(2)
C8A N2A H2A 116.6(19)
C8A N2A C9A 120.81(18)
C9A N2A H2A 119.4(19)
C15A N3A H3A 119.6(19)
C15A N3A C16A 120.13(18)
C16A N3A H3A 118(2)
C18A N4A H4A 117(2)
C18A N4A C19A 121.94(18)
C19A N4A H4A 116(2)
C25A N5A H5A 120(2)
C25A N5A C26A 118.92(19)
C26A N5A H5A 118(2)
H1AA C1A H1AB 109.5
H1AA C1A H1AC 109.5
H1AB C1A H1AC 109.5
C4A C1A H1AA 109.5
C4A C1A H1AB 109.5
C4A C1A H1AC 109.5
H2AA C2A H2AB 109.5
H2AA C2A H2AC 109.5
H2AB C2A H2AC 109.5
C4A C2A H2AA 109.5
C4A C2A H2AB 109.5
C4A C2A H2AC 109.5
H3AA C3A H3AB 109.5
H3AA C3A H3AC 109.5
H3AB C3A H3AC 109.5
C4A C3A H3AA 109.5
C4A C3A H3AB 109.5
C4A C3A H3AC 109.5
O1A C5A N1A 111.71(18)
O2A C5A O1A 124.6(2)
O2A C5A N1A 123.7(2)
O1A C4A C1A 103.43(19)
O1A C4A C2A 111.3(2)
O1A C4A C3A 108.9(2)
C1A C4A C3A 110.1(3)
C2A C4A C1A 110.3(3)
C2A C4A C3A 112.4(3)
N1A C6A H6A 108.8
N1A C6A C7A 109.15(17)
N1A C6A C8A 110.31(17)
C7A C6A H6A 108.8
C7A C6A C8A 111.08(17)
C8A C6A H6A 108.8
C6A C7A H7AA 109.5
C6A C7A H7AB 109.5
C6A C7A H7AC 109.5
H7AA C7A H7AB 109.5
H7AA C7A H7AC 109.5
H7AB C7A H7AC 109.5
O3A C8A N2A 123.1(2)
O3A C8A C6A 121.15(18)
N2A C8A C6A 115.74(18)
N2A C9A H9A 107.1
N2A C9A C10A 111.92(18)
N2A C9A C14A 110.58(18)
C10A C9A H9A 107.1
C10A C9A C14A 112.69(17)
C14A C9A H9A 107.1
C9A C10A H10A 109.7
C9A C10A H10B 109.7
C9A C10A C11A 109.82(18)
H10A C10A H10B 108.2
C11A C10A H10A 109.7
C11A C10A H10B 109.7
C10A C11A H11A 109.4
C10A C11A H11B 109.4
H11A C11A H11B 108.0
C12A C11A C10A 111.0(2)
C12A C11A H11A 109.4
C12A C11A H11B 109.4
C11A C12A H12A 109.4
C11A C12A H12B 109.4
C11A C12A C13A 111.26(19)
H12A C12A H12B 108.0
C13A C12A H12A 109.4
C13A C12A H12B 109.4
C12A C13A H13A 108.7
C12A C13A H13B 108.7
C12A C13A C14A 114.06(19)
H13A C13A H13B 107.6
C14A C13A H13A 108.7
C14A C13A H13B 108.7
C9A C14A H14A 107.8
C13A C14A C9A 109.81(18)
C13A C14A H14A 107.8
C15A C14A C9A 110.10(17)
C15A C14A C13A 113.33(18)
C15A C14A H14A 107.8
O4A C15A N3A 121.6(2)
O4A C15A C14A 123.0(2)
N3A C15A C14A 115.38(18)
N3A C16A H16A 108.4
N3A C16A C18A 109.43(18)
N3A C16A C17A 110.75(19)
C18A C16A H16A 108.4
C17A C16A H16A 108.4
C17A C16A C18A 111.4(2)
O5A C18A N4A 123.6(2)
O5A C18A C16A 122.8(2)
N4A C18A C16A 113.55(18)
C16A C17A H17A 109.5
C16A C17A H17B 109.5
C16A C17A H17C 109.5
H17A C17A H17B 109.5
H17A C17A H17C 109.5
H17B C17A H17C 109.5
N4A C19A H19A 107.7
N4A C19A C20A 111.38(18)
N4A C19A C24A 109.05(18)
C20A C19A H19A 107.7
C20A C19A C24A 112.98(19)
C24A C19A H19A 107.7
C19A C20A H20A 109.6
C19A C20A H20B 109.6
C19A C20A C21A 110.3(2)
H20A C20A H20B 108.1
C21A C20A H20A 109.6
C21A C20A H20B 109.6
C20A C21A H21A 109.4
C20A C21A H21B 109.4
H21A C21A H21B 108.0
C22A C21A C20A 111.3(2)
C22A C21A H21A 109.4
C22A C21A H21B 109.4
C21A C22A H22A 109.4
C21A C22A H22B 109.4
C21A C22A C23A 111.1(2)
H22A C22A H22B 108.0
C23A C22A H22A 109.4
C23A C22A H22B 109.4
C22A C23A H23A 108.9
C22A C23A H23B 108.9
C22A C23A C24A 113.44(19)
H23A C23A H23B 107.7
C24A C23A H23A 108.9
C24A C23A H23B 108.9
C19A C24A H24A 107.8
C23A C24A C19A 111.12(18)
C23A C24A H24A 107.8
C25A C24A C19A 110.04(18)
C25A C24A C23A 112.20(19)
C25A C24A H24A 107.8
O6A C25A N5A 120.8(2)
O6A C25A C24A 123.1(2)
N5A C25A C24A 116.04(19)
N5A C26A H26A 108.5
N5A C26A C27A 110.44(19)
N5A C26A C28A 110.73(19)
C27A C26A H26A 108.5
C28A C26A H26A 108.5
C28A C26A C27A 110.2(2)
C26A C27A H27A 109.5
C26A C27A H27B 109.5
C26A C27A H27C 109.5
H27A C27A H27B 109.5
H27A C27A H27C 109.5
H27B C27A H27C 109.5
O7A C28A O8A 124.1(2)
O7A C28A C26A 125.7(2)
O8A C28A C26A 110.15(19)
O8A C29A H29A 109.3
O8A C29A H29B 109.3
O8A C29A C30A 111.64(19)
H29A C29A H29B 108.0
C30A C29A H29A 109.3
C30A C29A H29B 109.3
C31A C30A C29A 120.1(2)
C31A C30A C35A 118.7(2)
C35A C30A C29A 121.1(2)
C30A C31A H31A 119.6
C30A C31A C32A 120.9(3)
C32A C31A H31A 119.6
C31A C32A H32A 120.0
C33A C32A C31A 120.0(3)
C33A C32A H32A 120.0
C32A C33A H33A 120.1
C34A C33A C32A 119.8(3)
C34A C33A H33A 120.1
C33A C34A H34A 120.1
C33A C34A C35A 119.8(3)
C35A C34A H34A 120.1
C30A C35A H35A 119.6
C34A C35A C30A 120.8(2)
C34A C35A H35A 119.6

loop_
_geom_bond_atom_site_label_1
_geom_bond_atom_site_label_2
_geom_bond_distance
Cl1 C1S 1.761(3)
Cl2 C1S 1.749(3)
Cl3 C1S 1.760(3)
C1S H1S 1.0000
Cl4 C2S 1.732(4)
Cl5 C2S 1.759(4)
Cl6 C2S 1.698(5)
C2S H2S 1.0000
Cl4A C2SA 1.7751
Cl5A C2SA 1.7762
Cl6A C2SA 1.7764
C2SA H2SA 1.0912
O1 C5 1.351(3)
O1 C4 1.472(3)
O2 C5 1.223(3)
O3 C8 1.235(3)
O4 C15 1.237(3)
O5 C18 1.226(3)
O6 C25 1.228(3)
O7 C28 1.204(3)
O8 C28 1.337(3)
O8 C29 1.462(3)
N1 H1 0.824(16)
N1 C5 1.342(3)
N1 C6 1.453(3)
N2 H2 0.826(16)
N2 C8 1.338(3)
N2 C9 1.461(3)
N3 H3 0.822(16)
N3 C15 1.344(3)
N3 C16 1.450(3)
N4 H4 0.817(16)
N4 C18 1.340(3)
N4 C19 1.461(3)
N5 H5 0.821(16)
N5 C25 1.351(3)
N5 C26 1.452(3)
C1 H1B 0.9800
C1 H1C 0.9800
C1 H1D 0.9800
C1 C4 1.517(3)
C2 H2B 0.9800
C2 H2C 0.9800
C2 H2D 0.9800
C2 C4 1.514(3)
C3 H3B 0.9800
C3 H3C 0.9800
C3 H3D 0.9800
C3 C4 1.526(4)
C6 H6 1.0000
C6 C7 1.524(3)
C6 C8 1.535(3)
C7 H7A 0.9800
C7 H7B 0.9800
C7 H7C 0.9800
C9 H9 1.0000
C9 C10 1.525(3)
C9 C14 1.551(3)
C10 H10C 0.9900
C10 H10D 0.9900
C10 C11 1.533(3)
C11 H11C 0.9900
C11 H11D 0.9900
C11 C12 1.525(3)
C12 H12C 0.9900
C12 H12D 0.9900
C12 C13 1.534(3)
C13 H13C 0.9900
C13 H13D 0.9900
C13 C14 1.538(3)
C14 H14 1.0000
C14 C15 1.518(3)
C16 H16 1.0000
C16 C18 1.536(3)
C16 C17 1.524(3)
C17 H17D 0.9800
C17 H17E 0.9800
C17 H17F 0.9800
C19 H19 1.0000
C19 C20 1.526(3)
C19 C24 1.546(3)
C20 H20C 0.9900
C20 H20D 0.9900
C20 C21 1.535(4)
C21 H21C 0.9900
C21 H21D 0.9900
C21 C22 1.522(5)
C22 H22C 0.9900
C22 H22D 0.9900
C22 C23 1.521(4)
C23 H23C 0.9900
C23 H23D 0.9900
C23 C24 1.540(3)
C24 H24 1.0000
C24 C25 1.522(3)
C26 H26 1.0000
C26 C27 1.527(4)
C26 C28 1.522(3)
C27 H27D 0.9800
C27 H27E 0.9800
C27 H27F 0.9800
C29 H29C 0.9900
C29 H29D 0.9900
C29 C30 1.505(3)
C30 C31 1.391(4)
C30 C35 1.393(4)
C31 H31 0.9500
C31 C32 1.385(4)
C32 H32 0.9500
C32 C33 1.383(4)
C33 H33 0.9500
C33 C34 1.379(4)
C34 H34 0.9500
C34 C35 1.389(4)
C35 H35 0.9500
O1A C5A 1.342(3)
O1A C4A 1.477(3)
O2A C5A 1.226(3)
O3A C8A 1.232(3)
O4A C15A 1.236(3)
O5A C18A 1.230(3)
O6A C25A 1.229(3)
O7A C28A 1.199(3)
O8A C28A 1.341(3)
O8A C29A 1.457(3)
N1A H1A 0.819(16)
N1A C5A 1.350(3)
N1A C6A 1.462(3)
N2A H2A 0.827(16)
N2A C8A 1.337(3)
N2A C9A 1.464(3)
N3A H3A 0.831(16)
N3A C15A 1.346(3)
N3A C16A 1.448(3)
N4A H4A 0.818(16)
N4A C18A 1.344(3)
N4A C19A 1.463(3)
N5A H5A 0.812(16)
N5A C25A 1.353(3)
N5A C26A 1.447(3)
C1A H1AA 0.9800
C1A H1AB 0.9800
C1A H1AC 0.9800
C1A C4A 1.510(4)
C2A H2AA 0.9800
C2A H2AB 0.9800
C2A H2AC 0.9800
C2A C4A 1.505(4)
C3A H3AA 0.9800
C3A H3AB 0.9800
C3A H3AC 0.9800
C3A C4A 1.515(4)
C6A H6A 1.0000
C6A C7A 1.530(3)
C6A C8A 1.534(3)
C7A H7AA 0.9800
C7A H7AB 0.9800
C7A H7AC 0.9800
C9A H9A 1.0000
C9A C10A 1.524(3)
C9A C14A 1.554(3)
C10A H10A 0.9900
C10A H10B 0.9900
C10A C11A 1.533(3)
C11A H11A 0.9900
C11A H11B 0.9900
C11A C12A 1.524(3)
C12A H12A 0.9900
C12A H12B 0.9900
C12A C13A 1.533(3)
C13A H13A 0.9900
C13A H13B 0.9900
C13A C14A 1.535(3)
C14A H14A 1.0000
C14A C15A 1.517(3)
C16A H16A 1.0000
C16A C18A 1.538(3)
C16A C17A 1.520(3)
C17A H17A 0.9800
C17A H17B 0.9800
C17A H17C 0.9800
C19A H19A 1.0000
C19A C20A 1.526(3)
C19A C24A 1.547(3)
C20A H20A 0.9900
C20A H20B 0.9900
C20A C21A 1.532(3)
C21A H21A 0.9900
C21A H21B 0.9900
C21A C22A 1.525(4)
C22A H22A 0.9900
C22A H22B 0.9900
C22A C23A 1.531(3)
C23A H23A 0.9900
C23A H23B 0.9900
C23A C24A 1.538(3)
C24A H24A 1.0000
C24A C25A 1.527(3)
C26A H26A 1.0000
C26A C27A 1.528(3)
C26A C28A 1.524(3)
C27A H27A 0.9800
C27A H27B 0.9800
C27A H27C 0.9800
C29A H29A 0.9900
C29A H29B 0.9900
C29A C30A 1.508(3)
C30A C31A 1.379(4)
C30A C35A 1.390(4)
C31A H31A 0.9500
C31A C32A 1.387(4)
C32A H32A 0.9500
C32A C33A 1.383(4)
C33A H33A 0.9500
C33A C34A 1.381(4)
C34A H34A 0.9500
C34A C35A 1.390(4)
C35A H35A 0.9500

loop_
_geom_hbond_atom_site_label_D
_geom_hbond_atom_site_label_H
_geom_hbond_atom_site_label_A
_geom_hbond_distance_DH
_geom_hbond_distance_HA
_geom_hbond_distance_DA
_geom_hbond_angle_DHA
_geom_hbond_site_symmetry_A
N1 H1 O3A 0.824(16) 2.004(16) 2.824(2) 173(3) 4_566
N2 H2 O5 0.826(16) 2.209(16) 3.030(2) 172(3) .
N2 H2 N3 0.826(16) 2.65(3) 3.043(3) 111(2) .
N3 H3 O2 0.822(16) 2.116(18) 2.905(2) 161(3) .
N4 H4 O7 0.817(16) 2.43(2) 3.174(3) 152(3) .
N5 H5 O4 0.821(16) 2.147(19) 2.930(2) 160(3) .
N1A H1A O3 0.819(16) 2.119(16) 2.936(2) 176(3) 4_565
N2A H2A O5A 0.827(16) 2.220(17) 3.038(2) 170(3) .
N3A H3A O2A 0.831(16) 2.078(17) 2.883(2) 163(3) .
N4A H4A O7A 0.818(16) 2.51(2) 3.248(3) 151(3) .
N5A H5A O4A 0.812(16) 2.178(18) 2.952(2) 159(3) .

loop_
_geom_torsion_atom_site_label_1
_geom_torsion_atom_site_label_2
_geom_torsion_atom_site_label_3
_geom_torsion_atom_site_label_4
_geom_torsion
O8 C29 C30 C31 -131.9(2)
O8 C29 C30 C35 51.3(3)
N1 C6 C8 O3 46.6(3)
N1 C6 C8 N2 -133.76(19)
N2 C9 C10 C11 -177.00(18)
N2 C9 C14 C13 -178.68(17)
N2 C9 C14 C15 -53.2(2)
N3 C16 C18 O5 29.3(3)
N3 C16 C18 N4 -153.21(19)
N4 C19 C20 C21 -179.7(2)
N4 C19 C24 C23 -176.33(19)
N4 C19 C24 C25 -51.6(2)
N5 C26 C28 O7 15.9(3)
N5 C26 C28 O8 -165.08(19)
C5 O1 C4 C1 -175.7(2)
C5 O1 C4 C2 -56.5(3)
C5 O1 C4 C3 67.8(3)
C5 N1 C6 C7 -172.89(19)
C5 N1 C6 C8 65.3(2)
C4 O1 C5 O2 12.8(3)
C4 O1 C5 N1 -167.22(19)
C6 N1 C5 O1 -171.41(18)
C6 N1 C5 O2 8.6(3)
C7 C6 C8 O3 -74.5(3)
C7 C6 C8 N2 105.2(2)
C8 N2 C9 C10 133.9(2)
C8 N2 C9 C14 -100.1(2)
C9 N2 C8 O3 -9.9(3)
C9 N2 C8 C6 170.45(18)
C9 C10 C11 C12 -58.4(2)
C9 C14 C15 O4 -87.1(2)
C9 C14 C15 N3 90.8(2)
C10 C9 C14 C13 -53.1(2)
C10 C9 C14 C15 72.3(2)
C10 C11 C12 C13 55.4(3)
C11 C12 C13 C14 -52.5(3)
C12 C13 C14 C9 50.3(3)
C12 C13 C14 C15 -73.6(3)
C13 C14 C15 O4 36.4(3)
C13 C14 C15 N3 -145.6(2)
C14 C9 C10 C11 58.0(2)
C15 N3 C16 C18 59.5(2)
C15 N3 C16 C17 -179.0(2)
C16 N3 C15 O4 8.7(3)
C16 N3 C15 C14 -169.29(18)
C18 N4 C19 C20 150.9(2)
C18 N4 C19 C24 -83.0(3)
C17 C16 C18 O5 -92.9(3)
C17 C16 C18 N4 84.5(2)
C19 N4 C18 O5 -12.3(4)
C19 N4 C18 C16 170.3(2)
C19 C20 C21 C22 -57.7(3)
C19 C24 C25 O6 -76.4(3)
C19 C24 C25 N5 103.4(2)
C20 C19 C24 C23 -51.4(3)
C20 C19 C24 C25 73.3(3)
C20 C21 C22 C23 55.7(3)
C21 C22 C23 C24 -51.7(3)
C22 C23 C24 C19 48.7(3)
C22 C23 C24 C25 -75.0(3)
C23 C24 C25 O6 47.4(3)
C23 C24 C25 N5 -132.8(2)
C24 C19 C20 C21 56.2(3)
C25 N5 C26 C27 -167.8(2)
C25 N5 C26 C28 69.6(3)
C26 N5 C25 O6 6.1(4)
C26 N5 C25 C24 -173.7(2)
C27 C26 C28 O7 -106.8(3)
C27 C26 C28 O8 72.2(2)
C28 O8 C29 C30 88.0(3)
C29 O8 C28 O7 1.9(3)
C29 O8 C28 C26 -177.17(19)
C29 C30 C31 C32 -174.8(2)
C29 C30 C35 C34 176.5(2)
C30 C31 C32 C33 -1.7(4)
C31 C30 C35 C34 -0.4(4)
C31 C32 C33 C34 -0.5(4)
C32 C33 C34 C35 2.3(4)
C33 C34 C35 C30 -1.8(4)
C35 C30 C31 C32 2.2(4)
O8A C29A C30A C31A -144.3(2)
O8A C29A C30A C35A 38.7(3)
N1A C6A C8A O3A 41.6(3)
N1A C6A C8A N2A -139.56(18)
N2A C9A C10A C11A -176.86(18)
N2A C9A C14A C13A -179.07(17)
N2A C9A C14A C15A -53.6(2)
N3A C16A C18A O5A 23.5(3)
N3A C16A C18A N4A -157.15(19)
N4A C19A C20A C21A 178.4(2)
N4A C19A C24A C23A -175.46(18)
N4A C19A C24A C25A -50.6(2)
N5A C26A C28A O7A 23.4(3)
N5A C26A C28A O8A -157.98(18)
C5A O1A C4A C1A -178.2(2)
C5A O1A C4A C2A -59.8(3)
C5A O1A C4A C3A 64.7(3)
C5A N1A C6A C7A -176.17(18)
C5A N1A C6A C8A 61.5(2)
C4A O1A C5A O2A 4.8(3)
C4A O1A C5A N1A -173.71(19)
C6A N1A C5A O1A -176.64(18)
C6A N1A C5A O2A 4.8(3)
C7A C6A C8A O3A -79.6(3)
C7A C6A C8A N2A 99.3(2)
C8A N2A C9A C10A 140.1(2)
C8A N2A C9A C14A -93.4(2)
C9A N2A C8A O3A -8.9(3)
C9A N2A C8A C6A 172.23(18)
C9A C10A C11A C12A -58.7(2)
C9A C14A C15A O4A -86.8(2)
C9A C14A C15A N3A 91.7(2)
C10A C9A C14A C13A -53.0(2)
C10A C9A C14A C15A 72.5(2)
C10A C11A C12A C13A 55.9(3)
C11A C12A C13A C14A -52.7(3)
C12A C13A C14A C9A 50.2(3)
C12A C13A C14A C15A -73.4(3)
C13A C14A C15A O4A 36.6(3)
C13A C14A C15A N3A -144.89(19)
C14A C9A C10A C11A 57.8(2)
C15A N3A C16A C18A 62.7(2)
C15A N3A C16A C17A -174.1(2)
C16A N3A C15A O4A 8.2(3)
C16A N3A C15A C14A -170.31(18)
C18A N4A C19A C20A 154.6(2)
C18A N4A C19A C24A -80.1(3)
C17A C16A C18A O5A -99.3(3)
C17A C16A C18A N4A 80.0(2)
C19A N4A C18A O5A -17.5(3)
C19A N4A C18A C16A 163.1(2)
C19A C20A C21A C22A -57.9(3)
C19A C24A C25A O6A -71.1(3)
C19A C24A C25A N5A 108.4(2)
C20A C19A C24A C23A -51.0(3)
C20A C19A C24A C25A 73.9(2)
C20A C21A C22A C23A 56.7(3)
C21A C22A C23A C24A -53.0(3)
C22A C23A C24A C19A 49.7(3)
C22A C23A C24A C25A -74.0(3)
C23A C24A C25A O6A 53.2(3)
C23A C24A C25A N5A -127.3(2)
C24A C19A C20A C21A 55.3(3)
C25A N5A C26A C27A -174.5(2)
C25A N5A C26A C28A 63.2(3)
C26A N5A C25A O6A 4.6(3)
C26A N5A C25A C24A -174.88(19)
C27A C26A C28A O7A -99.0(3)
C27A C26A C28A O8A 79.6(2)
C28A O8A C29A C30A 88.0(2)
C29A O8A C28A O7A 2.8(3)
C29A O8A C28A C26A -175.83(19)
C29A C30A C31A C32A -176.5(2)
C29A C30A C35A C34A 177.4(2)
C30A C31A C32A C33A -0.6(4)
C31A C30A C35A C34A 0.2(4)
C31A C32A C33A C34A -0.4(4)
C32A C33A C34A C35A 1.3(4)
C33A C34A C35A C30A -1.2(4)
C35A C30A C31A C32A 0.7(4)
